data_4036631
loop_
_publ_author_name
'Parmar, Bhagyashri D.'
'Sutariya, Tushar R.'
'Brahmbhatt, Gaurangkumar C.'
'Parmar, Narsidas J.'
'Kant, Rajni'
'Gupta, Vivek K.'

_publ_section_title
;
 A Base-Catalyzed, Domino Aldol/hetero-Diels-Alder Synthesis of Tricyclic
 Pyrano[3,4-c]chromenes in Glycerol.
;
_journal_issue 12
_journal_name_full 'The Journal of organic chemistry'
_journal_page_first 4955
_journal_page_last 4964
_journal_paper_doi 10.1021/acs.joc.6b00107
_journal_volume 81
_journal_year 2016
_chemical_formula_moiety 'C24 H22 O2'
_chemical_formula_sum 'C24 H22 O2'
_chemical_formula_weight 342.42
_chemical_name_systematic
;
 (4aR, 12cS)-4,4-dimethyl-2-phenyl-4,4a,5,12c-
 tetrahydrobenzo[f]pyrano[3,4-c]chromene
;
_space_group_IT_number 14
_space_group_name_Hall '-P 2ybc'
_space_group_name_H-M_alt 'P 1 21/c 1'
_symmetry_cell_setting monoclinic
_symmetry_space_group_name_Hall '-P 2ybc'
_symmetry_space_group_name_H-M 'P 1 21/c 1'
_atom_sites_solution_hydrogens geom
_atom_sites_solution_primary direct
_atom_sites_solution_secondary difmap
_audit_creation_method SHELXL-97
_cell_angle_alpha 90.00
_cell_angle_beta 97.388(2)
_cell_angle_gamma 90.00
_cell_formula_units_Z 4
_cell_length_a 11.7252(2)
_cell_length_b 12.2681(2)
_cell_length_c 12.3225(3)
_cell_measurement_reflns_used 28029
_cell_measurement_temperature 293(2)
_cell_measurement_theta_max 29.0945
_cell_measurement_theta_min 3.4972
_cell_volume 1757.83(6)
_computing_cell_refinement 'CrysAlisPro (Oxford Diffraction,2010)'
_computing_data_collection 'CrysAlisPro (Oxford Diffraction,2010)'
_computing_data_reduction 'CrysAlisPro (Oxford Diffraction,2010)'
_computing_molecular_graphics 'ORTEP3 (Farrugia, 2012)'
_computing_publication_material 'PLATON (Spek,2009)'
_computing_structure_refinement 'SHELXL-97 (Sheldrick, 2008)'
_computing_structure_solution 'SHELXS-97 (Sheldrick, 2008)'
_diffrn_ambient_temperature 293(2)
_diffrn_detector_area_resol_mean 16.1049
_diffrn_measured_fraction_theta_full 0.998
_diffrn_measured_fraction_theta_max 0.998
_diffrn_measurement_device_type 'Xcalibur, Sapphire3'
_diffrn_measurement_method 'omega scans'
_diffrn_radiation_monochromator graphite
_diffrn_radiation_source 'fine-focus sealed tube'
_diffrn_radiation_type MoK\a
_diffrn_radiation_wavelength 0.71073
_diffrn_reflns_av_R_equivalents 0.0392
_diffrn_reflns_av_sigmaI/netI 0.0137
_diffrn_reflns_limit_h_max 14
_diffrn_reflns_limit_h_min -14
_diffrn_reflns_limit_k_max 15
_diffrn_reflns_limit_k_min -15
_diffrn_reflns_limit_l_max 15
_diffrn_reflns_limit_l_min -15
_diffrn_reflns_number 68585
_diffrn_reflns_theta_full 26.00
_diffrn_reflns_theta_max 26.00
_diffrn_reflns_theta_min 3.50
_diffrn_standards_decay_% 0
_diffrn_standards_interval_count 0
_diffrn_standards_interval_time 0
_diffrn_standards_number 0
_exptl_absorpt_coefficient_mu 0.081
_exptl_absorpt_correction_T_max 1.00000
_exptl_absorpt_correction_T_min 0.91898
_exptl_absorpt_correction_type multi-scan
_exptl_absorpt_process_details 'Crys Alis RED'
_exptl_crystal_colour colourless
_exptl_crystal_density_diffrn 1.294
_exptl_crystal_density_method 'not measured'
_exptl_crystal_description Plate-shaped
_exptl_crystal_F_000 728
_exptl_crystal_size_max 0.30
_exptl_crystal_size_mid 0.20
_exptl_crystal_size_min 0.10
_refine_diff_density_max 0.189
_refine_diff_density_min -0.158
_refine_diff_density_rms 0.033
_refine_ls_extinction_coef 0.0137(11)
_refine_ls_extinction_expression Fc^*^=kFc[1+0.001xFc^2^\l^3^/sin(2\q)]^-1/4^
_refine_ls_extinction_method SHELXL
_refine_ls_goodness_of_fit_ref 1.044
_refine_ls_hydrogen_treatment constr
_refine_ls_matrix_type full
_refine_ls_number_parameters 238
_refine_ls_number_reflns 3450
_refine_ls_number_restraints 0
_refine_ls_restrained_S_all 1.044
_refine_ls_R_factor_all 0.0545
_refine_ls_R_factor_gt 0.0406
_refine_ls_shift/su_max 0.001
_refine_ls_shift/su_mean 0.000
_refine_ls_structure_factor_coef Fsqd
_refine_ls_weighting_details 'calc w=1/[\s^2^(Fo^2^)+(0.0333P)^2^+0.7631P] where P=(Fo^2^+2Fc^2^)/3'
_refine_ls_weighting_scheme calc
_refine_ls_wR_factor_gt 0.0902
_refine_ls_wR_factor_ref 0.1021
_reflns_number_gt 2778
_reflns_number_total 3450
_reflns_threshold_expression >2sigma(I)
_cod_data_source_file jo6b00107_si_003.cif
_cod_data_source_block apopn
_cod_original_sg_symbol_H-M P21/c
_cod_database_code 4036631

loop_
_symmetry_equiv_pos_as_xyz
'x, y, z'
'-x, y+1/2, -z+1/2'
'-x, -y, -z'
'x, -y-1/2, z-1/2'

loop_
_atom_site_label
_atom_site_type_symbol
_atom_site_fract_x
_atom_site_fract_y
_atom_site_fract_z
_atom_site_U_iso_or_equiv
_atom_site_adp_type
_atom_site_occupancy
_atom_site_symmetry_multiplicity
_atom_site_calc_flag
_atom_site_refinement_flags
C1 C 0.21945(12) 0.75566(11) 0.13719(12) 0.0356(3) Uani 1 1 d .
H1 H 0.1422 0.7414 0.1143 0.043 Uiso 1 1 calc R
C2 C 0.29691(12) 0.68434(11) 0.11070(12) 0.0343(3) Uani 1 1 d .
O3 O 0.41315(8) 0.69642(8) 0.14198(9) 0.0419(3) Uani 1 1 d .
C4 C 0.44738(12) 0.77419(12) 0.22957(12) 0.0388(3) Uani 1 1 d .
C4A C 0.37890(12) 0.88007(12) 0.20646(12) 0.0371(3) Uani 1 1 d .
H4A H 0.4018 0.9310 0.2666 0.044 Uiso 1 1 calc R
C5 C 0.39995(14) 0.93436(13) 0.10048(14) 0.0460(4) Uani 1 1 d .
H5A H 0.4820 0.9445 0.1002 0.055 Uiso 1 1 calc R
H5B H 0.3721 0.8874 0.0395 0.055 Uiso 1 1 calc R
O6 O 0.34329(10) 1.03771(9) 0.08695(10) 0.0513(3) Uani 1 1 d .
C6A C 0.23056(14) 1.03857(12) 0.10571(12) 0.0403(4) Uani 1 1 d .
C7 C 0.17007(16) 1.13416(13) 0.07021(14) 0.0498(4) Uani 1 1 d .
H7 H 0.2072 1.1898 0.0375 0.060 Uiso 1 1 calc R
C8 C 0.05820(16) 1.14475(13) 0.08381(14) 0.0506(4) Uani 1 1 d .
H8 H 0.0191 1.2081 0.0601 0.061 Uiso 1 1 calc R
C8A C -0.00067(14) 1.06167(12) 0.13335(12) 0.0419(4) Uani 1 1 d .
C9 C -0.11728(15) 1.07190(15) 0.14885(15) 0.0533(4) Uani 1 1 d .
H9 H -0.1574 1.1344 0.1241 0.064 Uiso 1 1 calc R
C10 C -0.17223(15) 0.99304(16) 0.19890(16) 0.0563(5) Uani 1 1 d .
H10 H -0.2491 1.0017 0.2085 0.068 Uiso 1 1 calc R
C11 C -0.11294(14) 0.89843(15) 0.23617(14) 0.0498(4) Uani 1 1 d .
H11 H -0.1505 0.8444 0.2709 0.060 Uiso 1 1 calc R
C12 C 0.00006(13) 0.88496(13) 0.22183(12) 0.0413(4) Uani 1 1 d .
H12 H 0.0379 0.8213 0.2466 0.050 Uiso 1 1 calc R
C12A C 0.06076(13) 0.96551(12) 0.17025(11) 0.0360(3) Uani 1 1 d .
C12B C 0.17955(13) 0.95566(11) 0.15654(11) 0.0349(3) Uani 1 1 d .
C12C C 0.24955(12) 0.85811(11) 0.20199(12) 0.0341(3) Uani 1 1 d .
H12C H 0.2330 0.8456 0.2770 0.041 Uiso 1 1 calc R
C13 C 0.27086(12) 0.58412(11) 0.04503(11) 0.0341(3) Uani 1 1 d .
C14 C 0.42526(14) 0.72350(14) 0.33761(14) 0.0490(4) Uani 1 1 d .
H14A H 0.3460 0.7021 0.3331 0.074 Uiso 1 1 calc R
H14B H 0.4423 0.7758 0.3954 0.074 Uiso 1 1 calc R
H14C H 0.4735 0.6606 0.3525 0.074 Uiso 1 1 calc R
C15 C 0.57602(13) 0.78876(15) 0.22781(15) 0.0515(4) Uani 1 1 d .
H15A H 0.6146 0.7209 0.2458 0.077 Uiso 1 1 calc R
H15B H 0.6047 0.8431 0.2804 0.077 Uiso 1 1 calc R
H15C H 0.5899 0.8115 0.1561 0.077 Uiso 1 1 calc R
C16 C 0.16125(14) 0.56261(13) -0.00798(13) 0.0450(4) Uani 1 1 d .
H16 H 0.1026 0.6127 -0.0029 0.054 Uiso 1 1 calc R
C17 C 0.13774(15) 0.46844(13) -0.06796(13) 0.0476(4) Uani 1 1 d .
H17 H 0.0634 0.4550 -0.1014 0.057 Uiso 1 1 calc R
C18 C 0.22346(15) 0.39452(13) -0.07848(13) 0.0494(4) Uani 1 1 d .
H18 H 0.2079 0.3316 -0.1198 0.059 Uiso 1 1 calc R
C19 C 0.33275(16) 0.41456(14) -0.02721(16) 0.0563(5) Uani 1 1 d .
H19 H 0.3913 0.3649 -0.0341 0.068 Uiso 1 1 calc R
C20 C 0.35617(14) 0.50801(13) 0.03458(14) 0.0463(4) Uani 1 1 d .
H20 H 0.4302 0.5199 0.0696 0.056 Uiso 1 1 calc R

loop_
_atom_site_aniso_label
_atom_site_aniso_U_11
_atom_site_aniso_U_22
_atom_site_aniso_U_33
_atom_site_aniso_U_23
_atom_site_aniso_U_13
_atom_site_aniso_U_12
C1 0.0312(7) 0.0316(7) 0.0439(8) 0.0022(6) 0.0043(6) -0.0007(6)
C2 0.0308(7) 0.0324(7) 0.0396(8) 0.0016(6) 0.0035(6) -0.0015(6)
O3 0.0316(5) 0.0406(6) 0.0527(6) -0.0134(5) 0.0029(4) 0.0024(4)
C4 0.0330(7) 0.0391(8) 0.0435(8) -0.0081(6) 0.0021(6) -0.0003(6)
C4A 0.0358(8) 0.0344(8) 0.0407(8) -0.0049(6) 0.0040(6) -0.0029(6)
C5 0.0437(9) 0.0396(8) 0.0566(10) 0.0007(7) 0.0136(7) -0.0052(7)
O6 0.0505(7) 0.0383(6) 0.0664(8) 0.0087(5) 0.0127(6) -0.0069(5)
C6A 0.0458(9) 0.0331(8) 0.0413(8) -0.0023(6) 0.0033(7) -0.0034(6)
C7 0.0654(12) 0.0321(8) 0.0506(10) 0.0054(7) 0.0023(8) -0.0039(7)
C8 0.0639(11) 0.0315(8) 0.0535(10) 0.0018(7) -0.0039(8) 0.0111(8)
C8A 0.0488(9) 0.0356(8) 0.0395(8) -0.0068(6) -0.0016(7) 0.0090(7)
C9 0.0526(10) 0.0466(10) 0.0584(10) -0.0064(8) -0.0016(8) 0.0192(8)
C10 0.0415(9) 0.0609(11) 0.0667(12) -0.0100(9) 0.0075(8) 0.0110(8)
C11 0.0442(9) 0.0518(10) 0.0545(10) -0.0046(8) 0.0102(7) 0.0022(8)
C12 0.0416(8) 0.0384(8) 0.0440(9) -0.0024(7) 0.0060(7) 0.0055(7)
C12A 0.0421(8) 0.0323(7) 0.0326(7) -0.0064(6) 0.0013(6) 0.0039(6)
C12B 0.0409(8) 0.0294(7) 0.0339(7) -0.0028(6) 0.0029(6) 0.0013(6)
C12C 0.0354(8) 0.0314(7) 0.0363(7) 0.0002(6) 0.0077(6) 0.0008(6)
C13 0.0374(8) 0.0311(7) 0.0339(7) 0.0027(6) 0.0054(6) -0.0010(6)
C14 0.0442(9) 0.0517(10) 0.0497(10) 0.0041(8) 0.0006(7) 0.0086(8)
C15 0.0355(9) 0.0561(10) 0.0620(11) -0.0149(8) 0.0030(7) -0.0008(8)
C16 0.0396(9) 0.0407(9) 0.0531(10) -0.0026(7) 0.0001(7) 0.0024(7)
C17 0.0490(9) 0.0456(9) 0.0456(9) -0.0006(7) -0.0036(7) -0.0092(8)
C18 0.0648(11) 0.0351(8) 0.0472(9) -0.0056(7) 0.0027(8) -0.0060(8)
C19 0.0569(11) 0.0412(9) 0.0693(12) -0.0136(8) 0.0024(9) 0.0102(8)
C20 0.0412(9) 0.0401(8) 0.0561(10) -0.0081(7) 0.0006(7) 0.0039(7)

loop_
_atom_type_symbol
_atom_type_description
_atom_type_scat_dispersion_real
_atom_type_scat_dispersion_imag
_atom_type_scat_source
C C 0.0033 0.0016 'International Tables Vol C Tables 4.2.6.8 and 6.1.1.4'
H H 0.0000 0.0000 'International Tables Vol C Tables 4.2.6.8 and 6.1.1.4'
O O 0.0106 0.0060 'International Tables Vol C Tables 4.2.6.8 and 6.1.1.4'

loop_
_geom_angle_atom_site_label_1
_geom_angle_atom_site_label_2
_geom_angle_atom_site_label_3
_geom_angle
C2 C1 C12C 123.88(13)
C2 C1 H1 118.1
C12C C1 H1 118.1
C1 C2 O3 122.88(13)
C1 C2 C13 125.44(13)
O3 C2 C13 111.68(12)
C2 O3 C4 116.51(11)
O3 C4 C14 108.58(12)
O3 C4 C15 104.21(12)
C14 C4 C15 109.95(13)
O3 C4 C4A 109.21(11)
C14 C4 C4A 111.37(12)
C15 C4 C4A 113.19(13)
C5 C4A C4 113.14(12)
C5 C4A C12C 108.43(12)
C4 C4A C12C 110.44(12)
C5 C4A H4A 108.2
C4 C4A H4A 108.2
C12C C4A H4A 108.2
O6 C5 C4A 111.44(13)
O6 C5 H5A 109.3
C4A C5 H5A 109.3
O6 C5 H5B 109.3
C4A C5 H5B 109.3
H5A C5 H5B 108.0
C6A O6 C5 115.49(12)
O6 C6A C12B 123.91(14)
O6 C6A C7 114.30(14)
C12B C6A C7 121.78(15)
C8 C7 C6A 119.97(15)
C8 C7 H7 120.0
C6A C7 H7 120.0
C7 C8 C8A 121.38(15)
C7 C8 H8 119.3
C8A C8 H8 119.3
C9 C8A C8 122.03(15)
C9 C8A C12A 119.29(15)
C8 C8A C12A 118.67(15)
C10 C9 C8A 121.63(16)
C10 C9 H9 119.2
C8A C9 H9 119.2
C9 C10 C11 119.77(16)
C9 C10 H10 120.1
C11 C10 H10 120.1
C12 C11 C10 120.39(17)
C12 C11 H11 119.8
C10 C11 H11 119.8
C11 C12 C12A 121.64(15)
C11 C12 H12 119.2
C12A C12 H12 119.2
C12 C12A C8A 117.28(14)
C12 C12A C12B 123.22(13)
C8A C12A C12B 119.48(14)
C6A C12B C12A 118.69(13)
C6A C12B C12C 120.44(13)
C12A C12B C12C 120.81(13)
C1 C12C C12B 112.57(12)
C1 C12C C4A 109.18(11)
C12B C12C C4A 111.10(12)
C1 C12C H12C 107.9
C12B C12C H12C 107.9
C4A C12C H12C 107.9
C20 C13 C16 117.58(14)
C20 C13 C2 120.60(13)
C16 C13 C2 121.82(13)
C4 C14 H14A 109.5
C4 C14 H14B 109.5
H14A C14 H14B 109.5
C4 C14 H14C 109.5
H14A C14 H14C 109.5
H14B C14 H14C 109.5
C4 C15 H15A 109.5
C4 C15 H15B 109.5
H15A C15 H15B 109.5
C4 C15 H15C 109.5
H15A C15 H15C 109.5
H15B C15 H15C 109.5
C17 C16 C13 121.30(15)
C17 C16 H16 119.3
C13 C16 H16 119.3
C18 C17 C16 120.37(15)
C18 C17 H17 119.8
C16 C17 H17 119.8
C17 C18 C19 119.26(15)
C17 C18 H18 120.4
C19 C18 H18 120.4
C18 C19 C20 120.52(16)
C18 C19 H19 119.7
C20 C19 H19 119.7
C19 C20 C13 120.96(15)
C19 C20 H20 119.5
C13 C20 H20 119.5

loop_
_geom_bond_atom_site_label_1
_geom_bond_atom_site_label_2
_geom_bond_distance
C1 C2 1.332(2)
C1 C12C 1.5064(19)
C1 H1 0.9300
C2 O3 1.3758(16)
C2 C13 1.4820(19)
O3 C4 1.4578(17)
C4 C14 1.522(2)
C4 C15 1.522(2)
C4 C4A 1.534(2)
C4A C5 1.514(2)
C4A C12C 1.5345(19)
C4A H4A 0.9800
C5 O6 1.4311(19)
C5 H5A 0.9700
C5 H5B 0.9700
O6 C6A 1.3708(19)
C6A C12B 1.372(2)
C6A C7 1.411(2)
C7 C8 1.350(2)
C7 H7 0.9300
C8 C8A 1.413(2)
C8 H8 0.9300
C8A C9 1.410(2)
C8A C12A 1.426(2)
C9 C10 1.354(3)
C9 H9 0.9300
C10 C11 1.400(2)
C10 H10 0.9300
C11 C12 1.369(2)
C11 H11 0.9300
C12 C12A 1.415(2)
C12 H12 0.9300
C12A C12B 1.430(2)
C12B C12C 1.5170(19)
C12C H12C 0.9800
C13 C20 1.386(2)
C13 C16 1.390(2)
C14 H14A 0.9600
C14 H14B 0.9600
C14 H14C 0.9600
C15 H15A 0.9600
C15 H15B 0.9600
C15 H15C 0.9600
C16 C17 1.380(2)
C16 H16 0.9300
C17 C18 1.372(2)
C17 H17 0.9300
C18 C19 1.376(2)
C18 H18 0.9300
C19 C20 1.384(2)
C19 H19 0.9300
C20 H20 0.9300

loop_
_geom_torsion_atom_site_label_1
_geom_torsion_atom_site_label_2
_geom_torsion_atom_site_label_3
_geom_torsion_atom_site_label_4
_geom_torsion
C12C C1 C2 O3 1.2(2)
C12C C1 C2 C13 -178.52(13)
C1 C2 O3 C4 16.0(2)
C13 C2 O3 C4 -164.22(12)
C2 O3 C4 C14 75.30(15)
C2 O3 C4 C15 -167.54(13)
C2 O3 C4 C4A -46.32(16)
O3 C4 C4A C5 -61.07(16)
C14 C4 C4A C5 179.02(13)
C15 C4 C4A C5 54.53(17)
O3 C4 C4A C12C 60.69(15)
C14 C4 C4A C12C -59.22(16)
C15 C4 C4A C12C 176.28(12)
C4 C4A C5 O6 -174.50(12)
C12C C4A C5 O6 62.62(16)
C4A C5 O6 C6A -47.56(18)
C5 O6 C6A C12B 13.9(2)
C5 O6 C6A C7 -167.41(14)
O6 C6A C7 C8 179.81(15)
C12B C6A C7 C8 -1.5(2)
C6A C7 C8 C8A 0.1(3)
C7 C8 C8A C9 179.52(16)
C7 C8 C8A C12A 0.6(2)
C8 C8A C9 C10 -178.31(16)
C12A C8A C9 C10 0.6(2)
C8A C9 C10 C11 -0.3(3)
C9 C10 C11 C12 -0.3(3)
C10 C11 C12 C12A 0.5(2)
C11 C12 C12A C8A -0.1(2)
C11 C12 C12A C12B 178.22(14)
C9 C8A C12A C12 -0.4(2)
C8 C8A C12A C12 178.55(14)
C9 C8A C12A C12B -178.85(14)
C8 C8A C12A C12B 0.1(2)
O6 C6A C12B C12A -179.27(13)
C7 C6A C12B C12A 2.1(2)
O6 C6A C12B C12C 3.6(2)
C7 C6A C12B C12C -174.98(14)
C12 C12A C12B C6A -179.78(14)
C8A C12A C12B C6A -1.5(2)
C12 C12A C12B C12C -2.7(2)
C8A C12A C12B C12C 175.66(12)
C2 C1 C12C C12B 137.76(15)
C2 C1 C12C C4A 13.88(19)
C6A C12B C12C C1 -109.70(15)
C12A C12B C12C C1 73.23(17)
C6A C12B C12C C4A 13.11(18)
C12A C12B C12C C4A -163.96(12)
C5 C4A C12C C1 80.94(14)
C4 C4A C12C C1 -43.56(15)
C5 C4A C12C C12B -43.80(16)
C4 C4A C12C C12B -168.29(12)
C1 C2 C13 C20 -171.24(15)
O3 C2 C13 C20 8.98(19)
C1 C2 C13 C16 8.7(2)
O3 C2 C13 C16 -171.08(14)
C20 C13 C16 C17 0.6(2)
C2 C13 C16 C17 -179.30(14)
C13 C16 C17 C18 -1.4(3)
C16 C17 C18 C19 1.0(3)
C17 C18 C19 C20 0.2(3)
C18 C19 C20 C13 -0.9(3)
C16 C13 C20 C19 0.5(2)
C2 C13 C20 C19 -179.55(15)
